data_4071366
loop_
_publ_author_name
'van Assema, Sander G. A.'
'Tazelaar, Cornelis G. J.'
'de Jong, G. Bas'
'van Maarseveen, Jan H.'
'Schakel, Marius'
'Lutz, Martin'
'Spek, Anthony L.'
'Slootweg, J. Chris'
'Lammertsma, Koop'

_publ_section_title
;
 Phospha-Scorpionate Complexes by Click Chemistry using Phenyl Azide and
 Ethynylphosphine Oxides
;
_journal_issue 13
_journal_name_full Organometallics
_journal_page_first 3210
_journal_paper_doi 10.1021/om800127h
_journal_volume 27
_journal_year 2008
_chemical_formula_moiety 'C29 H18 N9 O5 P W, C4 H8 O'
_chemical_formula_sum 'C33 H26 N9 O6 P W'
_chemical_formula_weight 859.45
_chemical_name_systematic
; 
 ? 
;
_space_group_IT_number 15
_symmetry_cell_setting monoclinic
_symmetry_space_group_name_Hall '-C 2yc'
_symmetry_space_group_name_H-M 'C 1 2/c 1'
_atom_sites_solution_hydrogens geom
_atom_sites_solution_primary heavy
_atom_sites_solution_secondary difmap
_audit_creation_method SHELXL-97
_cell_angle_alpha 90.00
_cell_angle_beta 114.452(1)
_cell_angle_gamma 90.00
_cell_formula_units_Z 8
_cell_length_a 27.6093(5)
_cell_length_b 20.4105(5)
_cell_length_c 13.53985(18)
_cell_measurement_reflns_used 29211
_cell_measurement_temperature 150(2)
_cell_measurement_theta_max 27.49
_cell_measurement_theta_min 1.62
_cell_volume 6945.6(2)
_computing_cell_refinement Peakref
_computing_data_collection 'Nonius COLLECT'
_computing_data_reduction 'EvalCCD, Sadabs'
_computing_structure_refinement 'SHELXL-97 (Sheldrick, 1997)'
_computing_structure_solution 'DIRDIF-99 (Beurskens et al., 1999)'
_diffrn_ambient_temperature 150(2)
_diffrn_measured_fraction_theta_full 1.000
_diffrn_measured_fraction_theta_max 1.000
_diffrn_measurement_device_type 'Nonius KappaCCD'
_diffrn_radiation_monochromator graphite
_diffrn_radiation_source 'rotating anode'
_diffrn_radiation_type MoK\a
_diffrn_radiation_wavelength 0.71073
_diffrn_reflns_av_R_equivalents 0.0771
_diffrn_reflns_av_sigmaI/netI 0.0470
_diffrn_reflns_limit_h_max 35
_diffrn_reflns_limit_h_min -35
_diffrn_reflns_limit_k_max 26
_diffrn_reflns_limit_k_min -26
_diffrn_reflns_limit_l_max 17
_diffrn_reflns_limit_l_min -16
_diffrn_reflns_number 78673
_diffrn_reflns_theta_full 27.50
_diffrn_reflns_theta_max 27.50
_diffrn_reflns_theta_min 1.62
_exptl_absorpt_coefficient_mu 3.430
_exptl_absorpt_correction_T_max 0.81
_exptl_absorpt_correction_T_min 0.56
_exptl_absorpt_correction_type multi-scan
_exptl_crystal_colour yellow
_exptl_crystal_density_diffrn 1.644
_exptl_crystal_density_method 'not measured'
_exptl_crystal_description needle
_exptl_crystal_F_000 3392
_exptl_crystal_size_max 0.18
_exptl_crystal_size_mid 0.09
_exptl_crystal_size_min 0.06
_refine_diff_density_max 1.075
_refine_diff_density_min -0.890
_refine_diff_density_rms 0.118
_refine_ls_extinction_method none
_refine_ls_goodness_of_fit_ref 1.031
_refine_ls_hydrogen_treatment constr
_refine_ls_matrix_type full
_refine_ls_number_parameters 451
_refine_ls_number_reflns 7986
_refine_ls_number_restraints 0
_refine_ls_restrained_S_all 1.031
_refine_ls_R_factor_all 0.0623
_refine_ls_R_factor_gt 0.0331
_refine_ls_shift/su_max 0.001
_refine_ls_shift/su_mean 0.000
_refine_ls_structure_factor_coef Fsqd
_refine_ls_weighting_details 'calc w=1/[\s^2^(Fo^2^)+(0.0211P)^2^+22.3521P] where P=(Fo^2^+2Fc^2^)/3'
_refine_ls_weighting_scheme calc
_refine_ls_wR_factor_gt 0.0576
_refine_ls_wR_factor_ref 0.0651
_reflns_number_gt 5893
_reflns_number_total 7986
_reflns_threshold_expression I>2\s(I)
_cod_data_source_file om800127h-file001.cif
_cod_data_source_block s3595a
_cod_original_sg_symbol_H-M 'C 2/c'
_cod_database_code 4071366

loop_
_symmetry_equiv_pos_as_xyz
'x, y, z'
'-x, y, -z+1/2'
'x+1/2, y+1/2, z'
'-x+1/2, y+1/2, -z+1/2'
'-x, -y, -z'
'x, -y, z-1/2'
'-x+1/2, -y+1/2, -z'
'x+1/2, -y+1/2, z-1/2'

loop_
_atom_site_label
_atom_site_type_symbol
_atom_site_fract_x
_atom_site_fract_y
_atom_site_fract_z
_atom_site_U_iso_or_equiv
_atom_site_adp_type
_atom_site_occupancy
_atom_site_symmetry_multiplicity
_atom_site_calc_flag
_atom_site_refinement_flags
W1 W 0.077640(6) 0.144244(8) 0.097632(12) 0.02441(5) Uani 1 1 d .
P1 P 0.11036(4) 0.24846(5) 0.19777(7) 0.0221(2) Uani 1 1 d .
O1 O 0.03853(13) 0.01931(15) -0.0508(3) 0.0515(8) Uani 1 1 d .
O2 O 0.12039(14) 0.06706(16) 0.3229(3) 0.0589(9) Uani 1 1 d .
O3 O -0.03432(11) 0.14872(14) 0.1147(2) 0.0421(7) Uani 1 1 d .
O4 O 0.03341(12) 0.22908(15) -0.1178(2) 0.0461(8) Uani 1 1 d .
O5 O 0.18969(14) 0.1227(2) 0.0910(3) 0.0786(13) Uani 1 1 d .
N11 N 0.01720(12) 0.40363(15) 0.1404(2) 0.0249(7) Uani 1 1 d .
N21 N -0.01782(12) 0.35476(17) 0.0976(3) 0.0367(8) Uani 1 1 d .
N31 N 0.00906(13) 0.30021(16) 0.1149(3) 0.0352(8) Uani 1 1 d .
N12 N 0.15330(11) 0.25334(14) 0.5124(2) 0.0220(7) Uani 1 1 d .
N22 N 0.19397(12) 0.21847(16) 0.5072(2) 0.0282(7) Uani 1 1 d .
N32 N 0.18435(12) 0.21320(16) 0.4038(2) 0.0283(7) Uani 1 1 d .
N13 N 0.23457(12) 0.34031(15) 0.1917(2) 0.0278(7) Uani 1 1 d .
N23 N 0.20345(13) 0.3335(2) 0.0839(3) 0.0430(10) Uani 1 1 d .
N33 N 0.16013(13) 0.30297(19) 0.0755(2) 0.0419(9) Uani 1 1 d .
C1 C 0.05229(16) 0.0639(2) 0.0056(3) 0.0348(9) Uani 1 1 d .
C2 C 0.10549(17) 0.0938(2) 0.2417(3) 0.0352(10) Uani 1 1 d .
C3 C 0.00550(15) 0.14943(19) 0.1084(3) 0.0285(8) Uani 1 1 d .
C4 C 0.04958(15) 0.1986(2) -0.0403(3) 0.0311(9) Uani 1 1 d .
C5 C 0.14939(18) 0.1321(2) 0.0935(4) 0.0462(12) Uani 1 1 d .
C11 C 0.06154(14) 0.31320(18) 0.1682(3) 0.0217(8) Uani 1 1 d .
C21 C 0.06671(15) 0.37962(19) 0.1847(3) 0.0272(8) Uani 1 1 d .
H21 H 0.0988 0.4036 0.2203 0.033 Uiso 1 1 calc R
C31 C -0.00180(16) 0.47032(19) 0.1244(3) 0.0291(9) Uani 1 1 d .
C41 C 0.03363(19) 0.5211(2) 0.1552(3) 0.0387(10) Uani 1 1 d .
H41 H 0.0708 0.5131 0.1890 0.046 Uiso 1 1 calc R
C51 C 0.0137(2) 0.5853(2) 0.1356(4) 0.0472(12) Uani 1 1 d .
H51 H 0.0378 0.6212 0.1561 0.057 Uiso 1 1 calc R
C61 C -0.0396(2) 0.5968(2) 0.0877(4) 0.0497(13) Uani 1 1 d .
H61 H -0.0524 0.6406 0.0754 0.060 Uiso 1 1 calc R
C71 C -0.0749(2) 0.5454(2) 0.0572(4) 0.0495(12) Uani 1 1 d .
H71 H -0.1121 0.5536 0.0234 0.059 Uiso 1 1 calc R
C81 C -0.05604(18) 0.4817(2) 0.0758(3) 0.0377(10) Uani 1 1 d .
H81 H -0.0802 0.4459 0.0553 0.045 Uiso 1 1 calc R
C12 C 0.13812(13) 0.24582(17) 0.3441(3) 0.0210(8) Uani 1 1 d .
C22 C 0.11806(14) 0.27085(18) 0.4130(3) 0.0234(8) Uani 1 1 d .
H22 H 0.0862 0.2953 0.3947 0.028 Uiso 1 1 calc R
C32 C 0.15106(14) 0.26836(17) 0.6144(3) 0.0228(8) Uani 1 1 d .
C42 C 0.10436(15) 0.25558(18) 0.6250(3) 0.0261(8) Uani 1 1 d .
H42 H 0.0748 0.2367 0.5667 0.031 Uiso 1 1 calc R
C52 C 0.10122(16) 0.2708(2) 0.7225(3) 0.0338(10) Uani 1 1 d .
H52 H 0.0692 0.2627 0.7308 0.041 Uiso 1 1 calc R
C62 C 0.14439(17) 0.2975(2) 0.8067(3) 0.0411(11) Uani 1 1 d .
H62 H 0.1424 0.3071 0.8736 0.049 Uiso 1 1 calc R
C72 C 0.19052(18) 0.3103(2) 0.7938(3) 0.0432(11) Uani 1 1 d .
H72 H 0.2201 0.3290 0.8521 0.052 Uiso 1 1 calc R
C82 C 0.19450(15) 0.2962(2) 0.6969(3) 0.0326(9) Uani 1 1 d .
H82 H 0.2262 0.3054 0.6880 0.039 Uiso 1 1 calc R
C13 C 0.16301(14) 0.29026(19) 0.1772(3) 0.0245(8) Uani 1 1 d .
C23 C 0.21024(14) 0.31429(18) 0.2504(3) 0.0241(8) Uani 1 1 d .
H23 H 0.2233 0.3130 0.3272 0.029 Uiso 1 1 calc R
C33 C 0.28536(15) 0.36901(18) 0.2272(3) 0.0302(9) Uani 1 1 d .
C43 C 0.30684(17) 0.4004(2) 0.3287(4) 0.0401(10) Uani 1 1 d .
H43 H 0.2865 0.4037 0.3706 0.048 Uiso 1 1 calc R
C53 C 0.35763(19) 0.4267(2) 0.3676(4) 0.0508(12) Uani 1 1 d .
H53 H 0.3727 0.4468 0.4371 0.061 Uiso 1 1 calc R
C63 C 0.38619(18) 0.4234(2) 0.3049(4) 0.0491(12) Uani 1 1 d .
H63 H 0.4208 0.4421 0.3309 0.059 Uiso 1 1 calc R
C73 C 0.36497(17) 0.3935(2) 0.2053(4) 0.0473(12) Uani 1 1 d .
H73 H 0.3849 0.3921 0.1626 0.057 Uiso 1 1 calc R
C83 C 0.31483(16) 0.3652(2) 0.1661(3) 0.0378(10) Uani 1 1 d .
H83 H 0.3009 0.3435 0.0979 0.045 Uiso 1 1 calc R
O14 O 0.32165(17) 0.0629(2) 0.6250(3) 0.0860(13) Uani 1 1 d .
C14 C 0.3028(3) 0.0003(3) 0.6293(5) 0.0747(17) Uani 1 1 d .
H14A H 0.2891 -0.0021 0.6862 0.090 Uiso 1 1 calc R
H14B H 0.3316 -0.0324 0.6460 0.090 Uiso 1 1 calc R
C24 C 0.2587(3) -0.0130(3) 0.5192(5) 0.091(2) Uani 1 1 d .
H24A H 0.2584 -0.0597 0.4992 0.109 Uiso 1 1 calc R
H24B H 0.2237 -0.0016 0.5181 0.109 Uiso 1 1 calc R
C34 C 0.2714(3) 0.0301(4) 0.4432(6) 0.105(2) Uani 1 1 d .
H34A H 0.2386 0.0450 0.3817 0.126 Uiso 1 1 calc R
H34B H 0.2946 0.0074 0.4148 0.126 Uiso 1 1 calc R
C44 C 0.2999(2) 0.0866(3) 0.5161(5) 0.0710(16) Uani 1 1 d .
H44A H 0.3287 0.1030 0.4969 0.085 Uiso 1 1 calc R
H44B H 0.2748 0.1229 0.5078 0.085 Uiso 1 1 calc R

loop_
_atom_site_aniso_label
_atom_site_aniso_U_11
_atom_site_aniso_U_22
_atom_site_aniso_U_33
_atom_site_aniso_U_23
_atom_site_aniso_U_13
_atom_site_aniso_U_12
W1 0.02188(8) 0.02948(8) 0.02332(8) -0.00072(8) 0.01079(6) 0.00097(8)
P1 0.0191(5) 0.0312(5) 0.0164(4) 0.0025(4) 0.0077(4) -0.0014(4)
O1 0.053(2) 0.0396(19) 0.058(2) -0.0158(16) 0.0188(17) 0.0017(16)
O2 0.086(3) 0.046(2) 0.0407(18) 0.0145(16) 0.0217(18) 0.0190(19)
O3 0.0310(16) 0.0413(18) 0.063(2) 0.0067(16) 0.0282(15) 0.0017(15)
O4 0.054(2) 0.054(2) 0.0268(16) 0.0109(15) 0.0135(15) -0.0031(16)
O5 0.040(2) 0.116(3) 0.095(3) -0.035(3) 0.043(2) -0.004(2)
N11 0.0295(18) 0.0253(17) 0.0211(15) 0.0015(13) 0.0117(14) -0.0046(14)
N21 0.0252(17) 0.0250(17) 0.056(2) 0.0074(18) 0.0126(16) 0.0016(17)
N31 0.0201(18) 0.0278(19) 0.052(2) 0.0073(16) 0.0092(16) -0.0019(15)
N12 0.0216(16) 0.0271(17) 0.0182(15) 0.0035(13) 0.0093(13) 0.0035(13)
N22 0.0261(18) 0.0388(19) 0.0207(16) 0.0046(14) 0.0106(14) 0.0085(15)
N32 0.0272(18) 0.0388(19) 0.0193(16) 0.0037(14) 0.0100(14) 0.0061(15)
N13 0.0223(17) 0.036(2) 0.0225(16) 0.0061(13) 0.0062(13) -0.0006(14)
N23 0.0295(19) 0.074(3) 0.0228(17) 0.0113(17) 0.0082(15) -0.0149(18)
N33 0.032(2) 0.072(3) 0.0205(17) 0.0052(17) 0.0094(15) -0.0160(19)
C1 0.033(2) 0.035(2) 0.038(2) -0.003(2) 0.0165(19) 0.003(2)
C2 0.041(3) 0.031(2) 0.034(2) 0.0000(19) 0.016(2) 0.0087(19)
C3 0.029(2) 0.023(2) 0.033(2) 0.0053(18) 0.0120(17) -0.0002(18)
C4 0.030(2) 0.037(2) 0.026(2) -0.0053(19) 0.0117(18) -0.0066(19)
C5 0.034(3) 0.061(3) 0.046(3) -0.018(2) 0.020(2) -0.007(2)
C11 0.0230(19) 0.028(2) 0.0173(17) 0.0052(15) 0.0111(15) 0.0007(16)
C21 0.021(2) 0.034(2) 0.0235(19) -0.0023(16) 0.0069(16) -0.0055(17)
C31 0.045(3) 0.026(2) 0.0220(19) 0.0023(16) 0.0200(18) -0.0001(19)
C41 0.051(3) 0.036(3) 0.034(2) -0.0031(19) 0.022(2) -0.008(2)
C51 0.080(4) 0.031(3) 0.040(3) -0.004(2) 0.034(3) -0.014(3)
C61 0.087(4) 0.034(3) 0.039(3) 0.005(2) 0.037(3) 0.011(3)
C71 0.063(3) 0.041(3) 0.049(3) 0.011(2) 0.028(3) 0.019(3)
C81 0.045(3) 0.032(2) 0.041(2) 0.0066(19) 0.023(2) 0.004(2)
C12 0.0185(18) 0.0250(19) 0.0196(18) 0.0029(15) 0.0080(15) -0.0020(15)
C22 0.0214(19) 0.030(2) 0.0187(18) 0.0047(15) 0.0078(15) 0.0043(16)
C32 0.028(2) 0.024(2) 0.0162(17) 0.0049(15) 0.0090(15) 0.0036(16)
C42 0.024(2) 0.031(2) 0.0205(18) 0.0021(16) 0.0065(16) 0.0009(17)
C52 0.035(2) 0.044(3) 0.027(2) 0.0051(19) 0.0175(19) 0.009(2)
C62 0.045(3) 0.058(3) 0.019(2) -0.008(2) 0.012(2) 0.012(2)
C72 0.040(3) 0.053(3) 0.026(2) -0.014(2) 0.0027(19) 0.005(2)
C82 0.026(2) 0.039(2) 0.029(2) -0.0040(18) 0.0076(17) 0.0013(19)
C13 0.024(2) 0.034(2) 0.0168(17) 0.0035(16) 0.0099(15) -0.0019(17)
C23 0.023(2) 0.030(2) 0.0203(18) 0.0036(16) 0.0110(15) -0.0032(16)
C33 0.028(2) 0.028(2) 0.035(2) 0.0154(17) 0.0144(18) 0.0042(17)
C43 0.039(3) 0.032(2) 0.048(3) 0.000(2) 0.016(2) -0.007(2)
C53 0.046(3) 0.044(3) 0.055(3) -0.005(2) 0.014(2) -0.017(2)
C63 0.027(2) 0.040(3) 0.070(3) 0.007(2) 0.011(2) -0.012(2)
C73 0.031(3) 0.057(3) 0.057(3) 0.018(3) 0.022(2) -0.004(2)
C83 0.029(2) 0.044(3) 0.037(2) 0.012(2) 0.0114(18) 0.000(2)
O14 0.088(3) 0.056(3) 0.088(3) -0.014(2) 0.011(2) -0.018(2)
C14 0.087(5) 0.061(4) 0.084(4) -0.009(3) 0.043(4) -0.003(3)
C24 0.100(5) 0.082(5) 0.100(5) -0.040(4) 0.052(4) -0.051(4)
C34 0.110(6) 0.099(6) 0.085(5) -0.011(4) 0.018(4) -0.016(5)
C44 0.067(4) 0.050(3) 0.096(5) 0.006(3) 0.034(4) -0.004(3)

loop_
_atom_type_symbol
_atom_type_description
_atom_type_scat_dispersion_real
_atom_type_scat_dispersion_imag
_atom_type_scat_source
C C 0.0033 0.0016 'International Tables Vol C Tables 4.2.6.8 and 6.1.1.4'
H H 0.0000 0.0000 'International Tables Vol C Tables 4.2.6.8 and 6.1.1.4'
N N 0.0061 0.0033 'International Tables Vol C Tables 4.2.6.8 and 6.1.1.4'
O O 0.0106 0.0060 'International Tables Vol C Tables 4.2.6.8 and 6.1.1.4'
P P 0.1023 0.0942 'International Tables Vol C Tables 4.2.6.8 and 6.1.1.4'
W W -0.8490 6.8722 'International Tables Vol C Tables 4.2.6.8 and 6.1.1.4'

loop_
_geom_angle_atom_site_label_1
_geom_angle_atom_site_label_2
_geom_angle_atom_site_label_3
_geom_angle
C1 W1 C5 88.64(17)
C1 W1 C4 88.49(16)
C5 W1 C4 92.68(18)
C1 W1 C2 94.41(16)
C5 W1 C2 88.79(18)
C4 W1 C2 176.78(15)
C1 W1 C3 89.24(16)
C5 W1 C3 175.33(18)
C4 W1 C3 91.43(15)
C2 W1 C3 87.22(16)
C1 W1 P1 174.79(12)
C5 W1 P1 88.92(13)
C4 W1 P1 87.03(11)
C2 W1 P1 90.14(12)
C3 W1 P1 93.52(11)
C13 P1 C12 100.39(16)
C13 P1 C11 101.22(17)
C12 P1 C11 101.74(16)
C13 P1 W1 117.08(12)
C12 P1 W1 117.84(12)
C11 P1 W1 115.80(12)
C21 N11 N21 109.9(3)
C21 N11 C31 130.8(3)
N21 N11 C31 119.0(3)
N31 N21 N11 107.6(3)
N21 N31 C11 109.5(3)
C22 N12 N22 111.1(3)
C22 N12 C32 127.1(3)
N22 N12 C32 121.8(3)
N32 N22 N12 106.9(3)
N22 N32 C12 108.5(3)
C23 N13 N23 110.3(3)
C23 N13 C33 129.2(3)
N23 N13 C33 120.5(3)
N33 N23 N13 106.9(3)
N23 N33 C13 109.4(3)
O1 C1 W1 176.5(4)
O2 C2 W1 178.1(4)
O3 C3 W1 176.3(3)
O4 C4 W1 179.4(4)
O5 C5 W1 177.4(5)
N31 C11 C21 107.3(3)
N31 C11 P1 120.7(3)
C21 C11 P1 131.9(3)
N11 C21 C11 105.7(3)
N11 C21 H21 127.1
C11 C21 H21 127.1
C41 C31 C81 121.0(4)
C41 C31 N11 120.0(4)
C81 C31 N11 119.0(4)
C31 C41 C51 118.4(4)
C31 C41 H41 120.8
C51 C41 H41 120.8
C61 C51 C41 120.9(4)
C61 C51 H51 119.5
C41 C51 H51 119.5
C51 C61 C71 120.2(4)
C51 C61 H61 119.9
C71 C61 H61 119.9
C61 C71 C81 119.7(5)
C61 C71 H71 120.1
C81 C71 H71 120.1
C31 C81 C71 119.7(4)
C31 C81 H81 120.1
C71 C81 H81 120.1
C22 C12 N32 108.7(3)
C22 C12 P1 129.1(3)
N32 C12 P1 122.1(3)
N12 C22 C12 104.7(3)
N12 C22 H22 127.6
C12 C22 H22 127.6
C82 C32 C42 122.0(3)
C82 C32 N12 119.8(3)
C42 C32 N12 118.2(3)
C32 C42 C52 118.9(4)
C32 C42 H42 120.5
C52 C42 H42 120.5
C62 C52 C42 120.1(4)
C62 C52 H52 120.0
C42 C52 H52 120.0
C52 C62 C72 119.9(4)
C52 C62 H62 120.0
C72 C62 H62 120.0
C62 C72 C82 121.1(4)
C62 C72 H72 119.4
C82 C72 H72 119.4
C32 C82 C72 117.9(4)
C32 C82 H82 121.0
C72 C82 H82 121.0
C23 C13 N33 107.6(3)
C23 C13 P1 130.4(3)
N33 C13 P1 122.0(3)
N13 C23 C13 105.9(3)
N13 C23 H23 127.0
C13 C23 H23 127.0
C83 C33 C43 119.7(4)
C83 C33 N13 121.5(4)
C43 C33 N13 118.8(3)
C53 C43 C33 119.9(4)
C53 C43 H43 120.0
C33 C43 H43 120.0
C63 C53 C43 119.7(4)
C63 C53 H53 120.2
C43 C53 H53 120.2
C73 C63 C53 120.4(4)
C73 C63 H63 119.8
C53 C63 H63 119.8
C63 C73 C83 121.0(4)
C63 C73 H73 119.5
C83 C73 H73 119.5
C33 C83 C73 119.3(4)
C33 C83 H83 120.3
C73 C83 H83 120.3
C14 O14 C44 110.5(4)
O14 C14 C24 106.7(5)
O14 C14 H14A 110.4
C24 C14 H14A 110.4
O14 C14 H14B 110.4
C24 C14 H14B 110.4
H14A C14 H14B 108.6
C34 C24 C14 104.5(5)
C34 C24 H24A 110.9
C14 C24 H24A 110.9
C34 C24 H24B 110.9
C14 C24 H24B 110.9
H24A C24 H24B 108.9
C24 C34 C44 101.9(5)
C24 C34 H34A 111.4
C44 C34 H34A 111.4
C24 C34 H34B 111.4
C44 C34 H34B 111.4
H34A C34 H34B 109.2
O14 C44 C34 107.5(5)
O14 C44 H44A 110.2
C34 C44 H44A 110.2
O14 C44 H44B 110.2
C34 C44 H44B 110.2
H44A C44 H44B 108.5

loop_
_geom_bond_atom_site_label_1
_geom_bond_atom_site_label_2
_geom_bond_distance
W1 C1 2.003(4)
W1 C5 2.020(5)
W1 C4 2.030(4)
W1 C2 2.054(4)
W1 C3 2.059(4)
W1 P1 2.4829(10)
P1 C13 1.804(4)
P1 C12 1.805(3)
P1 C11 1.810(4)
O1 C1 1.147(5)
O2 C2 1.140(5)
O3 C3 1.138(4)
O4 C4 1.140(4)
O5 C5 1.143(5)
N11 C21 1.338(5)
N11 N21 1.342(4)
N11 C31 1.442(5)
N21 N31 1.304(4)
N31 C11 1.351(4)
N12 C22 1.342(4)
N12 N22 1.356(4)
N12 C32 1.441(4)
N22 N32 1.317(4)
N32 C12 1.368(4)
N13 C23 1.345(4)
N13 N23 1.360(4)
N13 C33 1.408(5)
N23 N33 1.312(4)
N33 C13 1.371(4)
C11 C21 1.372(5)
C21 H21 0.9500
C31 C41 1.367(5)
C31 C81 1.383(6)
C41 C51 1.402(6)
C41 H41 0.9500
C51 C61 1.361(7)
C51 H51 0.9500
C61 C71 1.375(7)
C61 H61 0.9500
C71 C81 1.385(6)
C71 H71 0.9500
C81 H81 0.9500
C12 C22 1.366(5)
C22 H22 0.9500
C32 C82 1.378(5)
C32 C42 1.380(5)
C42 C52 1.393(5)
C42 H42 0.9500
C52 C62 1.376(6)
C52 H52 0.9500
C62 C72 1.380(6)
C62 H62 0.9500
C72 C82 1.391(5)
C72 H72 0.9500
C82 H82 0.9500
C13 C23 1.361(5)
C23 H23 0.9500
C33 C83 1.382(5)
C33 C43 1.406(6)
C43 C53 1.385(6)
C43 H43 0.9500
C53 C63 1.379(7)
C53 H53 0.9500
C63 C73 1.371(6)
C63 H63 0.9500
C73 C83 1.386(6)
C73 H73 0.9500
C83 H83 0.9500
O14 C14 1.390(6)
O14 C44 1.427(7)
C14 C24 1.508(8)
C14 H14A 0.9900
C14 H14B 0.9900
C24 C34 1.501(9)
C24 H24A 0.9900
C24 H24B 0.9900
C34 C44 1.509(8)
C34 H34A 0.9900
C34 H34B 0.9900
C44 H44A 0.9900
C44 H44B 0.9900

loop_
_geom_torsion_atom_site_label_1
_geom_torsion_atom_site_label_2
_geom_torsion_atom_site_label_3
_geom_torsion_atom_site_label_4
_geom_torsion
C5 W1 P1 C13 26.06(19)
C4 W1 P1 C13 -66.68(17)
C2 W1 P1 C13 114.85(18)
C3 W1 P1 C13 -157.93(17)
C5 W1 P1 C12 -93.88(19)
C4 W1 P1 C12 173.38(17)
C2 W1 P1 C12 -5.09(18)
C3 W1 P1 C12 82.13(17)
C5 W1 P1 C11 145.39(18)
C4 W1 P1 C11 52.65(16)
C2 W1 P1 C11 -125.82(17)
C3 W1 P1 C11 -38.60(16)
C21 N11 N21 N31 0.3(4)
C31 N11 N21 N31 174.9(3)
N11 N21 N31 C11 -0.4(4)
C22 N12 N22 N32 -0.6(4)
C32 N12 N22 N32 180.0(3)
N12 N22 N32 C12 1.1(4)
C23 N13 N23 N33 -0.5(5)
C33 N13 N23 N33 177.2(3)
N13 N23 N33 C13 0.3(5)
N21 N31 C11 C21 0.4(4)
N21 N31 C11 P1 -176.3(3)
C13 P1 C11 N31 142.1(3)
C12 P1 C11 N31 -114.7(3)
W1 P1 C11 N31 14.4(3)
C13 P1 C11 C21 -33.6(4)
C12 P1 C11 C21 69.7(4)
W1 P1 C11 C21 -161.3(3)
N21 N11 C21 C11 -0.1(4)
C31 N11 C21 C11 -173.8(3)
N31 C11 C21 N11 -0.2(4)
P1 C11 C21 N11 175.9(3)
C21 N11 C31 C41 1.5(6)
N21 N11 C31 C41 -171.8(3)
C21 N11 C31 C81 -179.8(4)
N21 N11 C31 C81 6.9(5)
C81 C31 C41 C51 -0.5(6)
N11 C31 C41 C51 178.2(3)
C31 C41 C51 C61 0.4(6)
C41 C51 C61 C71 -0.3(6)
C51 C61 C71 C81 0.3(6)
C41 C31 C81 C71 0.5(6)
N11 C31 C81 C71 -178.2(4)
C61 C71 C81 C31 -0.4(6)
N22 N32 C12 C22 -1.3(4)
N22 N32 C12 P1 -178.5(3)
C13 P1 C12 C22 121.2(4)
C11 P1 C12 C22 17.3(4)
W1 P1 C12 C22 -110.5(3)
C13 P1 C12 N32 -62.2(3)
C11 P1 C12 N32 -166.1(3)
W1 P1 C12 N32 66.1(3)
N22 N12 C22 C12 -0.2(4)
C32 N12 C22 C12 179.2(3)
N32 C12 C22 N12 0.9(4)
P1 C12 C22 N12 177.9(3)
C22 N12 C32 C82 -128.4(4)
N22 N12 C32 C82 51.0(5)
C22 N12 C32 C42 50.1(5)
N22 N12 C32 C42 -130.6(4)
C82 C32 C42 C52 -0.5(6)
N12 C32 C42 C52 -179.0(3)
C32 C42 C52 C62 -0.6(6)
C42 C52 C62 C72 1.1(7)
C52 C62 C72 C82 -0.5(7)
C42 C32 C82 C72 1.1(6)
N12 C32 C82 C72 179.6(3)
C62 C72 C82 C32 -0.6(6)
N23 N33 C13 C23 0.0(5)
N23 N33 C13 P1 -179.9(3)
C12 P1 C13 C23 -0.9(4)
C11 P1 C13 C23 103.4(4)
W1 P1 C13 C23 -129.7(4)
C12 P1 C13 N33 179.0(3)
C11 P1 C13 N33 -76.7(4)
W1 P1 C13 N33 50.1(4)
N23 N13 C23 C13 0.5(4)
C33 N13 C23 C13 -176.9(4)
N33 C13 C23 N13 -0.3(4)
P1 C13 C23 N13 179.6(3)
C23 N13 C33 C83 148.6(4)
N23 N13 C33 C83 -28.6(5)
C23 N13 C33 C43 -29.5(6)
N23 N13 C33 C43 153.3(4)
C83 C33 C43 C53 -0.9(6)
N13 C33 C43 C53 177.3(4)
C33 C43 C53 C63 1.9(7)
C43 C53 C63 C73 -1.1(7)
C53 C63 C73 C83 -0.8(7)
C43 C33 C83 C73 -1.0(6)
N13 C33 C83 C73 -179.1(4)
C63 C73 C83 C33 1.8(7)
C44 O14 C14 C24 -10.2(7)
O14 C14 C24 C34 25.5(7)
C14 C24 C34 C44 -29.5(7)
C14 O14 C44 C34 -9.1(7)
C24 C34 C44 O14 24.2(7)
